data_7060208
loop_
_publ_author_name
'Miura, Youhei'
'Kobayashi, Kotaro'
'Yoshioka, Naoki'

_publ_section_title
;
 V-shaped fluorophores with a 1-methyl-4,5-bis(arylethynyl)imidazole
 skeleton displaying solid-state fluorescence, acid responsiveness, and
 remarkable fluorescence solvatochromism
;
_journal_issue 2
_journal_name_full 'New Journal of Chemistry'
_journal_page_first 898
_journal_page_last 905
_journal_paper_doi 10.1039/D0NJ05323F
_journal_volume 45
_journal_year 2021
_chemical_formula_moiety 'C22 H18 N2 O2'
_chemical_formula_sum 'C22 H18 N2 O2'
_chemical_formula_weight 342.38
_chemical_melting_point 376.0(10)
_chemical_name_systematic 4,5-bis(4-methoxyphenylethynyl)-1-methyl-imidazole
_space_group_crystal_system monoclinic
_space_group_IT_number 14
_space_group_name_Hall '-P 2yn'
_space_group_name_H-M_alt 'P 1 21/n 1'
_atom_sites_solution_hydrogens geom
_audit_update_record
;
2019-08-29 deposited with the CCDC.	2020-12-03 downloaded from the CCDC.
;
_cell_angle_alpha 90
_cell_angle_beta 95.017(3)
_cell_angle_gamma 90
_cell_formula_units_Z 4
_cell_length_a 10.4483(9)
_cell_length_b 7.9356(7)
_cell_length_c 22.7149(18)
_cell_measurement_reflns_used 3717
_cell_measurement_temperature 300.(2)
_cell_measurement_theta_max 21.9067
_cell_measurement_theta_min 2.7200
_cell_volume 1876.2(3)
_computing_cell_refinement 'SAINT V8.37A (Bruker AXS Inc., 2015)'
_computing_data_reduction 'SAINT V8.37A (Bruker AXS Inc., 2015)'
_computing_structure_refinement 'SHELXL-2014/7 (Sheldrick, 2014)'
_diffrn_ambient_temperature 300.(2)
_diffrn_detector_area_resol_mean 7.4074
_diffrn_measured_fraction_theta_full 0.990
_diffrn_measured_fraction_theta_max 0.990
_diffrn_measurement_device_type 'Bruker D8 Venture'
_diffrn_measurement_method '\f and \w scans'
_diffrn_radiation_monochromator 'multilayered confocal mirror'
_diffrn_radiation_type 'Mo K\a'
_diffrn_radiation_wavelength 0.71073
_diffrn_reflns_av_R_equivalents 0.2090
_diffrn_reflns_av_unetI/netI 0.0949
_diffrn_reflns_limit_h_max 11
_diffrn_reflns_limit_h_min -11
_diffrn_reflns_limit_k_max 8
_diffrn_reflns_limit_k_min -8
_diffrn_reflns_limit_l_max 25
_diffrn_reflns_limit_l_min -24
_diffrn_reflns_number 15694
_diffrn_reflns_theta_full 23.67
_diffrn_reflns_theta_max 23.67
_diffrn_reflns_theta_min 2.08
_exptl_absorpt_coefficient_mu 0.079
_exptl_absorpt_correction_T_max 0.99
_exptl_absorpt_correction_T_min 0.46
_exptl_absorpt_correction_type multi-scan
_exptl_absorpt_process_details 'SADABS V2014/5 (Bruker AXS Inc.)'
_exptl_crystal_colour colourless
_exptl_crystal_density_diffrn 1.212
_exptl_crystal_density_method 'not measured'
_exptl_crystal_description needle-like
_exptl_crystal_F_000 720
_exptl_crystal_preparation Luminescent
_exptl_crystal_recrystallization_method 'Re-crystallisation from solvent: Dichloromethane/Hexane'
_exptl_crystal_size_max 1.100
_exptl_crystal_size_mid 0.229
_exptl_crystal_size_min 0.092
_refine_diff_density_max 0.592
_refine_diff_density_min -0.484
_refine_ls_extinction_method none
_refine_ls_goodness_of_fit_ref 1.438
_refine_ls_hydrogen_treatment constr
_refine_ls_matrix_type full
_refine_ls_number_parameters 238
_refine_ls_number_reflns 2804
_refine_ls_number_restraints 0
_refine_ls_restrained_S_all 1.438
_refine_ls_R_factor_all 0.1390
_refine_ls_R_factor_gt 0.0982
_refine_ls_shift/su_max 0.000
_refine_ls_shift/su_mean 0.000
_refine_ls_structure_factor_coef Fsqd
_refine_ls_weighting_details 'w=1/[\s^2^(Fo^2^)+(0.1000P)^2^+0.1252P] where P=(Fo^2^+2Fc^2^)/3'
_refine_ls_weighting_scheme calc
_refine_ls_wR_factor_gt 0.2446
_refine_ls_wR_factor_ref 0.2950
_reflns_number_gt 1688
_reflns_number_total 2804
_reflns_threshold_expression 'I > 2\s(I)'
_cod_data_source_file d0nj05323f2.cif
_cod_data_source_block MeImOMe2
_cod_depositor_comments
;
The following automatic conversions were performed:

data item '_chemical_melting_point' value '375-377' was changed to
'376.0(10)' -- the average value was taken and precision was
estimated.

Automatic conversion script
Id: cif_fix_values 7556 2019-12-06 15:28:31Z antanas 

 Adding full bibliography for 7060201--7060208.cif.
;
_cod_database_code 7060208

loop_
_space_group_symop_operation_xyz
'x, y, z'
'-x+1/2, y+1/2, -z+1/2'
'-x, -y, -z'
'x-1/2, -y-1/2, z-1/2'

loop_
_atom_site_type_symbol
_atom_site_label
_atom_site_fract_x
_atom_site_fract_y
_atom_site_fract_z
_atom_site_U_iso_or_equiv
_atom_site_adp_type
_atom_site_calc_flag
_atom_site_refinement_flags_adp
_atom_site_refinement_flags_occupancy
_atom_site_refinement_flags_posn
_atom_site_occupancy
_atom_site_disorder_assembly
_atom_site_disorder_group
C C2 0.3405(4) 1.0384(5) 0.03257(18) 0.0827(11) Uani d . . . 1 . .
C C13 0.4217(4) 1.0418(5) 0.08566(19) 0.0859(12) Uani d . . . 1 . .
C C5 0.2221(4) 0.7679(6) 0.03625(19) 0.0910(12) Uani d . . . 1 . .
C C14 0.4882(4) 1.0511(5) 0.13092(19) 0.0859(12) Uani d . . . 1 . .
C C10 0.1406(4) 0.1962(5) 0.15747(19) 0.0876(12) Uani d . . . 1 . .
C C16 0.5206(4) 1.0166(6) 0.2383(2) 0.0974(13) Uani d . . . 1 . .
H H16 0.4346 0.9867 0.2386 0.117 Uiso calc U . R 1 . .
C C18 0.7250(5) 1.0616(5) 0.2906(2) 0.0960(13) Uani d . . . 1 . .
C C9 0.0807(4) 0.2159(5) 0.10145(19) 0.0870(12) Uani d . . . 1 . .
H H9 0.0267 0.1321 0.0848 0.104 Uiso calc U . R 1 . .
C C15 0.5688(4) 1.0583(5) 0.18547(19) 0.0853(12) Uani d . . . 1 . .
C C6 0.2013(4) 0.6388(6) 0.0615(2) 0.0894(12) Uani d . . . 1 . .
C C3 0.2527(4) 0.9239(5) 0.00942(19) 0.0853(11) Uani d . . . 1 . .
C C12 0.2372(4) 0.4658(6) 0.1514(2) 0.0925(13) Uani d . . . 1 . .
H H12 0.2894 0.5503 0.1688 0.111 Uiso calc U . R 1 . .
C C7 0.1787(4) 0.4886(5) 0.09393(19) 0.0829(11) Uani d . . . 1 . .
C C8 0.1014(4) 0.3611(5) 0.07026(18) 0.0901(12) Uani d . . . 1 . .
H H8 0.062 0.373 0.0322 0.108 Uiso calc U . R 1 . .
C C17 0.5978(5) 1.0186(6) 0.2899(2) 0.1061(14) Uani d . . . 1 . .
H H17 0.5637 0.9906 0.3251 0.127 Uiso calc U . R 1 . .
C C11 0.2186(4) 0.3229(6) 0.1818(2) 0.0948(13) Uani d . . . 1 . .
H H11 0.2591 0.3097 0.2196 0.114 Uiso calc U . R 1 . .
C C20 0.6961(5) 1.1058(6) 0.1868(2) 0.1035(14) Uani d . . . 1 . .
H H20 0.7299 1.1378 0.1519 0.124 Uiso calc U . R 1 . .
C C19 0.7735(5) 1.1064(6) 0.2386(2) 0.1076(15) Uani d . . . 1 . .
H H19 0.8593 1.1374 0.2385 0.129 Uiso calc U . R 1 . .
C C4 0.4146(5) 1.3204(5) -0.0032(2) 0.1169(16) Uani d . . . 1 . .
H H4A 0.4886 1.3058 -0.0249 0.175 Uiso calc U . R 1 . .
H H4B 0.4418 1.3427 0.0375 0.175 Uiso calc U . R 1 . .
H H4C 0.3644 1.4134 -0.0194 0.175 Uiso calc U . R 1 . .
C C1 0.2486(5) 1.1256(6) -0.0514(2) 0.1093(15) Uani d . . . 1 . .
H H1 0.2279 1.193 -0.0844 0.131 Uiso calc U . R 1 . .
C C22 0.9367(6) 1.0618(8) 0.3402(3) 0.145(2) Uani d . . . 1 . .
H H22A 0.9619 0.9774 0.3132 0.217 Uiso calc U . R 1 . .
H H22B 0.9793 1.0416 0.3787 0.217 Uiso calc U . R 1 . .
H H22C 0.9602 1.1712 0.3266 0.217 Uiso calc U . R 1 . .
C C21 0.0533(5) -0.0798(6) 0.1681(2) 0.1154(16) Uani d . . . 1 . .
H H21A -0.0324 -0.0432 0.1556 0.173 Uiso calc U . R 1 . .
H H21B 0.0502 -0.1668 0.1972 0.173 Uiso calc U . R 1 . .
H H21C 0.0932 -0.1228 0.1346 0.173 Uiso calc U . R 1 . .
N N1 0.3373(3) 1.1680(4) -0.00745(15) 0.0929(11) Uani d . . . 1 . .
N N2 0.1943(4) 0.9802(5) -0.04311(17) 0.1078(12) Uani d . . . 1 . .
O O1 0.1261(3) 0.0592(4) 0.19282(14) 0.1119(11) Uani d . . . 1 . .
O O2 0.7960(3) 1.0547(4) 0.34333(15) 0.1197(12) Uani d . . . 1 . .

loop_
_atom_site_aniso_label
_atom_site_aniso_U_11
_atom_site_aniso_U_22
_atom_site_aniso_U_33
_atom_site_aniso_U_12
_atom_site_aniso_U_13
_atom_site_aniso_U_23
C2 0.088(3) 0.083(2) 0.078(3) -0.017(2) 0.014(2) -0.008(2)
C13 0.093(3) 0.088(3) 0.078(3) -0.012(2) 0.010(2) -0.009(2)
C5 0.088(3) 0.094(3) 0.093(3) -0.018(2) 0.016(2) -0.019(3)
C14 0.094(3) 0.084(3) 0.080(3) -0.011(2) 0.013(2) -0.007(2)
C10 0.087(3) 0.086(3) 0.089(3) -0.001(2) 0.003(2) 0.000(2)
C16 0.089(3) 0.120(3) 0.084(3) 0.007(2) 0.017(2) -0.006(2)
C18 0.102(3) 0.097(3) 0.086(3) 0.012(2) -0.006(3) -0.020(2)
C9 0.090(3) 0.085(2) 0.084(3) -0.0185(19) 0.001(2) 0.001(2)
C15 0.094(3) 0.082(2) 0.080(3) 0.000(2) 0.005(2) -0.011(2)
C6 0.084(3) 0.085(3) 0.100(3) -0.013(2) 0.014(2) -0.009(2)
C3 0.092(3) 0.087(3) 0.078(3) -0.024(2) 0.013(2) -0.009(2)
C12 0.077(3) 0.095(3) 0.105(3) -0.014(2) 0.003(2) -0.019(3)
C7 0.076(2) 0.082(2) 0.092(3) -0.0092(19) 0.013(2) -0.009(2)
C8 0.094(3) 0.090(3) 0.085(3) -0.016(2) 0.002(2) 0.000(2)
C17 0.120(4) 0.130(4) 0.072(3) 0.025(3) 0.024(3) 0.007(3)
C11 0.093(3) 0.104(3) 0.085(3) -0.006(2) -0.003(2) -0.004(3)
C20 0.095(3) 0.128(3) 0.087(3) -0.030(3) 0.004(2) -0.003(3)
C19 0.101(3) 0.119(3) 0.101(4) -0.022(2) 0.001(3) -0.002(3)
C4 0.131(4) 0.104(3) 0.117(4) -0.048(3) 0.013(3) 0.001(3)
C1 0.129(4) 0.115(3) 0.082(3) -0.039(3) -0.002(3) 0.000(3)
C22 0.129(5) 0.183(6) 0.120(5) 0.013(4) -0.003(4) -0.007(4)
C21 0.141(4) 0.093(3) 0.113(4) -0.011(3) 0.013(3) 0.012(3)
N1 0.105(2) 0.095(2) 0.078(2) -0.0317(18) 0.0057(18) -0.0020(19)
N2 0.118(3) 0.119(3) 0.083(2) -0.041(2) -0.008(2) 0.003(2)
O1 0.129(3) 0.104(2) 0.100(2) -0.0101(17) -0.0056(19) 0.0189(18)
O2 0.119(3) 0.145(3) 0.091(2) 0.0197(19) -0.012(2) -0.0171(18)

loop_
_atom_type_symbol
_atom_type_description
_atom_type_scat_dispersion_real
_atom_type_scat_dispersion_imag
_atom_type_scat_source
C C 0.0033 0.0016 'International Tables Vol C Tables 4.2.6.8 and 6.1.1.4'
H H 0.0000 0.0000 'International Tables Vol C Tables 4.2.6.8 and 6.1.1.4'
N N 0.0061 0.0033 'International Tables Vol C Tables 4.2.6.8 and 6.1.1.4'
O O 0.0106 0.0060 'International Tables Vol C Tables 4.2.6.8 and 6.1.1.4'

loop_
_geom_angle_atom_site_label_1
_geom_angle_atom_site_label_2
_geom_angle_atom_site_label_3
_geom_angle_site_symmetry_1
_geom_angle_site_symmetry_3
_geom_angle
_geom_angle_publ_flag
C3 C2 N1 . . 105.5(4) ?
C3 C2 C13 . . 132.5(4) ?
N1 C2 C13 . . 122.0(3) ?
C14 C13 C2 . . 177.2(4) ?
C6 C5 C3 . . 176.2(4) ?
C13 C14 C15 . . 178.7(4) ?
O1 C10 C9 . . 124.6(3) ?
O1 C10 C11 . . 115.9(4) ?
C9 C10 C11 . . 119.5(4) ?
C17 C16 C15 . . 120.7(4) ?
C17 C16 H16 . . 119.6 ?
C15 C16 H16 . . 119.6 ?
O2 C18 C17 . . 117.0(5) ?
O2 C18 C19 . . 123.9(5) ?
C17 C18 C19 . . 119.0(4) ?
C10 C9 C8 . . 119.3(3) ?
C10 C9 H9 . . 120.3 ?
C8 C9 H9 . . 120.3 ?
C20 C15 C16 . . 118.1(4) ?
C20 C15 C14 . . 121.4(4) ?
C16 C15 C14 . . 120.6(4) ?
C5 C6 C7 . . 177.5(4) ?
C2 C3 N2 . . 110.7(4) ?
C2 C3 C5 . . 125.5(4) ?
N2 C3 C5 . . 123.8(3) ?
C11 C12 C7 . . 120.9(4) ?
C11 C12 H12 . . 119.6 ?
C7 C12 H12 . . 119.6 ?
C8 C7 C12 . . 117.5(4) ?
C8 C7 C6 . . 122.0(4) ?
C12 C7 C6 . . 120.5(3) ?
C7 C8 C9 . . 121.8(4) ?
C7 C8 H8 . . 119.1 ?
C9 C8 H8 . . 119.1 ?
C16 C17 C18 . . 120.8(4) ?
C16 C17 H17 . . 119.6 ?
C18 C17 H17 . . 119.6 ?
C12 C11 C10 . . 120.9(4) ?
C12 C11 H11 . . 119.5 ?
C10 C11 H11 . . 119.5 ?
C19 C20 C15 . . 121.1(4) ?
C19 C20 H20 . . 119.5 ?
C15 C20 H20 . . 119.5 ?
C20 C19 C18 . . 120.3(4) ?
C20 C19 H19 . . 119.8 ?
C18 C19 H19 . . 119.8 ?
N1 C4 H4A . . 109.5 ?
N1 C4 H4B . . 109.5 ?
H4A C4 H4B . . 109.5 ?
N1 C4 H4C . . 109.5 ?
H4A C4 H4C . . 109.5 ?
H4B C4 H4C . . 109.5 ?
N2 C1 N1 . . 113.2(4) ?
N2 C1 H1 . . 123.4 ?
N1 C1 H1 . . 123.4 ?
O2 C22 H22A . . 109.5 ?
O2 C22 H22B . . 109.5 ?
H22A C22 H22B . . 109.5 ?
O2 C22 H22C . . 109.5 ?
H22A C22 H22C . . 109.5 ?
H22B C22 H22C . . 109.5 ?
O1 C21 H21A . . 109.5 ?
O1 C21 H21B . . 109.5 ?
H21A C21 H21B . . 109.5 ?
O1 C21 H21C . . 109.5 ?
H21A C21 H21C . . 109.5 ?
H21B C21 H21C . . 109.5 ?
C1 N1 C2 . . 106.2(3) ?
C1 N1 C4 . . 126.9(4) ?
C2 N1 C4 . . 126.8(3) ?
C1 N2 C3 . . 104.4(3) ?
C10 O1 C21 . . 117.8(3) ?
C18 O2 C22 . . 115.1(4) ?

loop_
_geom_bond_atom_site_label_1
_geom_bond_atom_site_label_2
_geom_bond_site_symmetry_2
_geom_bond_distance
_geom_bond_publ_flag
C2 C3 . 1.363(5) ?
C2 N1 . 1.371(5) ?
C2 C13 . 1.413(5) ?
C13 C14 . 1.192(5) ?
C5 C6 . 1.203(6) ?
C5 C3 . 1.429(6) ?
C14 C15 . 1.437(6) ?
C10 O1 . 1.368(5) ?
C10 C9 . 1.377(5) ?
C10 C11 . 1.379(5) ?
C16 C17 . 1.363(6) ?
C16 C15 . 1.381(6) ?
C16 H16 . 0.93 ?
C18 O2 . 1.354(5) ?
C18 C17 . 1.372(7) ?
C18 C19 . 1.372(7) ?
C9 C8 . 1.380(5) ?
C9 H9 . 0.93 ?
C15 C20 . 1.380(6) ?
C6 C7 . 1.431(6) ?
C3 N2 . 1.367(5) ?
C12 C11 . 1.350(6) ?
C12 C7 . 1.404(5) ?
C12 H12 . 0.93 ?
C7 C8 . 1.375(5) ?
C8 H8 . 0.93 ?
C17 H17 . 0.93 ?
C11 H11 . 0.93 ?
C20 C19 . 1.367(6) ?
C20 H20 . 0.93 ?
C19 H19 . 0.93 ?
C4 N1 . 1.452(5) ?
C4 H4A . 0.96 ?
C4 H4B . 0.96 ?
C4 H4C . 0.96 ?
C1 N2 . 1.307(5) ?
C1 N1 . 1.344(5) ?
C1 H1 . 0.93 ?
C22 O2 . 1.479(7) ?
C22 H22A . 0.96 ?
C22 H22B . 0.96 ?
C22 H22C . 0.96 ?
C21 O1 . 1.427(5) ?
C21 H21A . 0.96 ?
C21 H21B . 0.96 ?
C21 H21C . 0.96 ?

loop_
_geom_torsion_atom_site_label_1
_geom_torsion_atom_site_label_2
_geom_torsion_atom_site_label_3
_geom_torsion_atom_site_label_4
_geom_torsion_site_symmetry_1
_geom_torsion_site_symmetry_2
_geom_torsion_site_symmetry_3
_geom_torsion_site_symmetry_4
_geom_torsion
_geom_torsion_publ_flag
O1 C10 C9 C8 . . . . 179.1(4) ?
C11 C10 C9 C8 . . . . 1.0(6) ?
C17 C16 C15 C20 . . . . -1.5(6) ?
C17 C16 C15 C14 . . . . 178.1(4) ?
N1 C2 C3 N2 . . . . -0.9(5) ?
C13 C2 C3 N2 . . . . 178.0(4) ?
N1 C2 C3 C5 . . . . -179.4(4) ?
C13 C2 C3 C5 . . . . -0.5(8) ?
C11 C12 C7 C8 . . . . 0.6(6) ?
C11 C12 C7 C6 . . . . -178.5(4) ?
C12 C7 C8 C9 . . . . 0.4(6) ?
C6 C7 C8 C9 . . . . 179.5(4) ?
C10 C9 C8 C7 . . . . -1.2(6) ?
C15 C16 C17 C18 . . . . -0.3(7) ?
O2 C18 C17 C16 . . . . -177.7(4) ?
C19 C18 C17 C16 . . . . 1.5(7) ?
C7 C12 C11 C10 . . . . -0.8(7) ?
O1 C10 C11 C12 . . . . -178.3(4) ?
C9 C10 C11 C12 . . . . 0.0(6) ?
C16 C15 C20 C19 . . . . 2.0(7) ?
C14 C15 C20 C19 . . . . -177.6(4) ?
C15 C20 C19 C18 . . . . -0.8(7) ?
O2 C18 C19 C20 . . . . 178.2(4) ?
C17 C18 C19 C20 . . . . -1.0(7) ?
N2 C1 N1 C2 . . . . 0.1(6) ?
N2 C1 N1 C4 . . . . 180.0(5) ?
C3 C2 N1 C1 . . . . 0.5(5) ?
C13 C2 N1 C1 . . . . -178.5(4) ?
C3 C2 N1 C4 . . . . -179.4(4) ?
C13 C2 N1 C4 . . . . 1.5(6) ?
N1 C1 N2 C3 . . . . -0.6(6) ?
C2 C3 N2 C1 . . . . 0.9(6) ?
C5 C3 N2 C1 . . . . 179.5(4) ?
C9 C10 O1 C21 . . . . 6.1(6) ?
C11 C10 O1 C21 . . . . -175.8(4) ?
C17 C18 O2 C22 . . . . 166.1(4) ?
C19 C18 O2 C22 . . . . -13.1(6) ?
